data_4083518
loop_
_publ_author_name
'Namura, Kyo'
'Suzuki, Hiroharu'

_publ_section_title
;
 Synthesis, Structure, and Reactivity of Mixed-Ligand Dinuclear Ruthenium
 Polyhydrido Complexes Supported by
 1,4,7-Trimethyl-1,4,7-triazacyclononane and Bulky Phosphine Ligands
;
_journal_issue 12
_journal_name_full Organometallics
_journal_page_first 2968
_journal_paper_doi 10.1021/om500018j
_journal_volume 33
_journal_year 2014
_chemical_formula_sum 'C27 H68 F6 N3 P3 Ru2'
_chemical_formula_weight 843.89
_chemical_name_systematic
; 
 ? 
;
_space_group_IT_number 2
_symmetry_cell_setting triclinic
_symmetry_space_group_name_Hall '-P 1'
_symmetry_space_group_name_H-M 'P -1'
_atom_sites_solution_hydrogens geom
_atom_sites_solution_primary direct
_atom_sites_solution_secondary difmap
_audit_creation_method SHELXL-97
_cell_angle_alpha 84.8370(15)
_cell_angle_beta 81.1240(13)
_cell_angle_gamma 77.2030(16)
_cell_formula_units_Z 2
_cell_length_a 8.4781(4)
_cell_length_b 11.4395(6)
_cell_length_c 20.3177(9)
_cell_measurement_reflns_used 25097
_cell_measurement_temperature 123(2)
_cell_measurement_theta_max 27.48
_cell_measurement_theta_min 3.09
_cell_volume 1895.37(16)
_computing_cell_refinement PROCESS-AUTO
_computing_data_collection 'PROCESS-AUTO (Rigaku, 1998)'
_computing_data_reduction 'SHELXS-97 (Sheldrick, 1990)'
_computing_molecular_graphics 'ORTEX (P.McArdle, 1995)'
_computing_publication_material SHELXL-97
_computing_structure_refinement 'SHELXL-97 (Sheldrick, 1997)'
_computing_structure_solution SHELXS-97
_diffrn_ambient_temperature 123(2)
_diffrn_detector_area_resol_mean 10
_diffrn_measured_fraction_theta_full 0.978
_diffrn_measured_fraction_theta_max 0.978
_diffrn_measurement_device_type 'Rigaku R-AXIS RAPID Imaging Plate'
_diffrn_measurement_method \w
_diffrn_radiation_monochromator graphite
_diffrn_radiation_source 'Rigaku Rotating Anode Ultrax18'
_diffrn_radiation_type MoK\a
_diffrn_radiation_wavelength 0.71069
_diffrn_reflns_av_R_equivalents 0.0365
_diffrn_reflns_av_sigmaI/netI 0.0424
_diffrn_reflns_limit_h_max 11
_diffrn_reflns_limit_h_min -10
_diffrn_reflns_limit_k_max 14
_diffrn_reflns_limit_k_min -14
_diffrn_reflns_limit_l_max 25
_diffrn_reflns_limit_l_min -26
_diffrn_reflns_number 25064
_diffrn_reflns_theta_full 27.48
_diffrn_reflns_theta_max 27.48
_diffrn_reflns_theta_min 3.09
_exptl_absorpt_coefficient_mu 0.974
_exptl_absorpt_correction_T_max 1.0000
_exptl_absorpt_correction_T_min 0.7113
_exptl_absorpt_correction_type empirical
_exptl_crystal_colour purple
_exptl_crystal_density_diffrn 1.479
_exptl_crystal_density_meas ?
_exptl_crystal_density_method 'not measured'
_exptl_crystal_description platelet
_exptl_crystal_F_000 876
_exptl_crystal_size_max 0.310
_exptl_crystal_size_mid 0.150
_exptl_crystal_size_min 0.030
_refine_diff_density_max 1.716
_refine_diff_density_min -1.766
_refine_diff_density_rms 0.143
_refine_ls_extinction_method none
_refine_ls_goodness_of_fit_ref 1.093
_refine_ls_hydrogen_treatment refall
_refine_ls_matrix_type full
_refine_ls_number_parameters 397
_refine_ls_number_reflns 8492
_refine_ls_number_restraints 0
_refine_ls_restrained_S_all 1.093
_refine_ls_R_factor_all 0.0761
_refine_ls_R_factor_gt 0.0631
_refine_ls_shift/su_max 0.001
_refine_ls_shift/su_mean 0.000
_refine_ls_structure_factor_coef Fsqd
_refine_ls_weighting_details 'calc w=1/[\s^2^(Fo^2^)+(0.0975P)^2^+4.8308P] where P=(Fo^2^+2Fc^2^)/3'
_refine_ls_weighting_scheme calc
_refine_ls_wR_factor_gt 0.1675
_refine_ls_wR_factor_ref 0.1787
_reflns_number_gt 6855
_reflns_number_total 8492
_reflns_threshold_expression >2sigma(I)
_cod_data_source_file om500018j_si_001.cif
_cod_data_source_block 3bPF6
_cod_depositor_comments
;
The following automatic conversions were performed:

'_symmetry_cell_setting' value 'Triclinic' changed to 'triclinic'
according to
/usr/data/users/saulius/crontab/automatic-downloads/rss-feeds/ACS/lib/dictionaries/cif_core.dic
dictionary named 'cif_core.dic' version 2.4.2 from
2011-04-26.

'_exptl_absorpt_correction_type' value 'Empirical'
changed to 'empirical' according to
/usr/data/users/saulius/crontab/automatic-downloads/rss-feeds/ACS/lib/dictionaries/cif_core.dic
dictionary named 'cif_core.dic' version 2.4.2 from 2011-04-26.

Automatic conversion script
Id: cif_fix_values 2281 2013-09-26 08:29:07Z andrius 

 Adding full bibliography for 4083517--4083527.cif.

The following automatic conversions were performed:

'_exptl_crystal_density_meas' value 'not measured' was changed to '?'
- the value is perceived as not measured.

Automatic conversion script
Id: cif_fix_values 3008 2015-01-20 13:52:24Z robertas 
;
_cod_original_sg_symbol_H-M P-1
_cod_database_code 4083518

loop_
_symmetry_equiv_pos_as_xyz
'x, y, z'
'-x, -y, -z'

loop_
_atom_site_label
_atom_site_type_symbol
_atom_site_fract_x
_atom_site_fract_y
_atom_site_fract_z
_atom_site_U_iso_or_equiv
_atom_site_adp_type
_atom_site_occupancy
_atom_site_symmetry_multiplicity
_atom_site_calc_flag
_atom_site_refinement_flags
_atom_site_disorder_assembly
_atom_site_disorder_group
Ru2 Ru 0.44177(5) 0.82310(3) 0.273690(19) 0.02733(13) Uani 1 1 d . A .
Ru1 Ru 0.37968(5) 0.75850(4) 0.16919(2) 0.03586(14) Uani 1 1 d . . .
P1 P 0.40297(18) 1.02010(11) 0.29561(7) 0.0352(3) Uani 1 1 d . . .
P2 P 0.54284(17) 0.68916(11) 0.35617(7) 0.0351(3) Uani 1 1 d . . .
P3 P 0.0427(2) 0.68777(14) -0.10242(9) 0.0471(4) Uani 1 1 d . . .
F1 F 0.2162(6) 0.7086(6) -0.0991(3) 0.0916(17) Uani 1 1 d . . .
F2 F 0.0073(7) 0.7817(5) -0.1625(3) 0.0897(16) Uani 1 1 d . . .
F3 F -0.1386(7) 0.6714(5) -0.1001(5) 0.128(3) Uani 1 1 d . . .
F4 F 0.0572(9) 0.6139(6) -0.0334(3) 0.117(2) Uani 1 1 d . . .
F5 F 0.1042(8) 0.5746(7) -0.1386(5) 0.164(4) Uani 1 1 d . . .
F6 F -0.0288(8) 0.8053(6) -0.0568(4) 0.116(2) Uani 1 1 d . . .
N2 N 0.1926(8) 0.8234(4) 0.1085(3) 0.0543(14) Uani 1 1 d . A .
N1 N 0.3850(14) 0.6029(9) 0.1245(6) 0.040(2) Uiso 0.477(9) 1 d P A 1
N3 N 0.5008(14) 0.8012(10) 0.0649(6) 0.046(3) Uiso 0.477(9) 1 d P A 1
C1 C 0.2372(19) 0.6076(12) 0.0873(8) 0.045(3) Uiso 0.477(9) 1 d P A 1
C2 C 0.102(2) 0.7102(16) 0.1165(8) 0.045(4) Uiso 0.477(9) 1 d P A 1
C3 C 0.2159(17) 0.8699(12) 0.0426(7) 0.047(3) Uiso 0.477(9) 1 d P A 1
C4 C 0.3787(18) 0.9017(13) 0.0350(7) 0.054(3) Uiso 0.477(9) 1 d P A 1
C5 C 0.536(2) 0.6922(14) 0.0272(8) 0.060(4) Uiso 0.477(9) 1 d P A 1
C6 C 0.5487(16) 0.6003(12) 0.0574(7) 0.033(3) Uiso 0.477(9) 1 d P A 1
C7 C 0.396(3) 0.5017(11) 0.1759(9) 0.084(8) Uani 0.477(9) 1 d P A 1
C8 C 0.0409(19) 0.9139(13) 0.1514(8) 0.054(3) Uiso 0.477(9) 1 d P A 1
C9 C 0.653(2) 0.844(2) 0.0680(10) 0.089(8) Uani 0.477(9) 1 d P A 1
N1A N 0.3199(11) 0.5861(7) 0.1483(4) 0.0327(19) Uiso 0.523(9) 1 d P A 2
N3A N 0.5434(11) 0.7145(8) 0.0825(5) 0.039(2) Uiso 0.523(9) 1 d P A 2
C1A C 0.1849(16) 0.6122(10) 0.1078(7) 0.040(3) Uiso 0.523(9) 1 d P A 2
C2A C 0.0942(18) 0.7440(15) 0.1090(7) 0.045(4) Uiso 0.523(9) 1 d P A 2
C3A C 0.3016(15) 0.8246(11) 0.0325(6) 0.044(3) Uiso 0.523(9) 1 d P A 2
C4A C 0.4770(16) 0.8191(12) 0.0341(8) 0.050(3) Uiso 0.523(9) 1 d P A 2
C5A C 0.5311(19) 0.5770(15) 0.0738(8) 0.051(4) Uiso 0.523(9) 1 d P A 2
C6A C 0.4759(14) 0.5162(10) 0.1116(6) 0.045(3) Uiso 0.523(9) 1 d P A 2
C7A C 0.269(2) 0.5112(11) 0.2095(7) 0.052(3) Uani 0.523(9) 1 d P A 2
C8A C 0.1185(16) 0.9465(11) 0.1223(7) 0.050(3) Uiso 0.523(9) 1 d P A 2
C9A C 0.7145(14) 0.7173(14) 0.0897(6) 0.053(3) Uani 0.523(9) 1 d P A 2
C10 C 0.4606(8) 1.0528(5) 0.3756(3) 0.0453(14) Uani 1 1 d . A .
H10 H 0.5582 0.9884 0.3832 0.054 Uiso 1 1 calc R . .
C11 C 0.3302(9) 1.0370(6) 0.4354(3) 0.0555(17) Uani 1 1 d . . .
H11A H 0.2913 0.9637 0.4316 0.083 Uiso 1 1 calc R A .
H11B H 0.2384 1.1064 0.4358 0.083 Uiso 1 1 calc R . .
H11C H 0.3777 1.0310 0.4769 0.083 Uiso 1 1 calc R . .
C12 C 0.5150(11) 1.1718(6) 0.3792(4) 0.072(2) Uani 1 1 d . . .
H12A H 0.6051 1.1781 0.3434 0.107 Uiso 1 1 calc R A .
H12B H 0.5514 1.1736 0.4225 0.107 Uiso 1 1 calc R . .
H12C H 0.4230 1.2393 0.3739 0.107 Uiso 1 1 calc R . .
C13 C 0.1892(9) 1.1041(5) 0.2896(4) 0.061(2) Uani 1 1 d . A .
H13 H 0.1760 1.1029 0.2416 0.074 Uiso 1 1 calc R . .
C14 C 0.0564(8) 1.0453(7) 0.3280(4) 0.069(2) Uani 1 1 d . . .
H14A H 0.0798 0.9602 0.3185 0.103 Uiso 1 1 calc R A .
H14B H -0.0493 1.0851 0.3143 0.103 Uiso 1 1 calc R . .
H14C H 0.0527 1.0526 0.3759 0.103 Uiso 1 1 calc R . .
C15 C 0.1585(14) 1.2389(7) 0.3031(6) 0.104(4) Uani 1 1 d . . .
H15A H 0.2453 1.2744 0.2770 0.156 Uiso 1 1 calc R A .
H15B H 0.1580 1.2474 0.3507 0.156 Uiso 1 1 calc R . .
H15C H 0.0528 1.2803 0.2901 0.156 Uiso 1 1 calc R . .
C16 C 0.5214(11) 1.1082(7) 0.2343(4) 0.066(2) Uani 1 1 d . A .
H16 H 0.5084 1.1882 0.2531 0.079 Uiso 1 1 calc R . .
C17 C 0.4631(14) 1.1326(8) 0.1656(4) 0.086(3) Uani 1 1 d . . .
H17A H 0.3464 1.1698 0.1710 0.130 Uiso 1 1 calc R A .
H17B H 0.4812 1.0567 0.1439 0.130 Uiso 1 1 calc R . .
H17C H 0.5245 1.1869 0.1381 0.130 Uiso 1 1 calc R . .
C18 C 0.7022(12) 1.0516(10) 0.2267(5) 0.092(3) Uani 1 1 d . . .
H18A H 0.7377 1.0346 0.2709 0.138 Uiso 1 1 calc R A .
H18B H 0.7637 1.1071 0.2004 0.138 Uiso 1 1 calc R . .
H18C H 0.7221 0.9767 0.2040 0.138 Uiso 1 1 calc R . .
C19 C 0.6531(7) 0.7404(4) 0.4170(3) 0.0364(11) Uani 1 1 d . A .
H19 H 0.5743 0.8101 0.4379 0.044 Uiso 1 1 calc R . .
C20 C 0.8018(7) 0.7895(6) 0.3858(3) 0.0457(13) Uani 1 1 d . . .
H20A H 0.7797 0.8347 0.3437 0.069 Uiso 1 1 calc R A .
H20B H 0.8959 0.7228 0.3771 0.069 Uiso 1 1 calc R . .
H20C H 0.8258 0.8427 0.4164 0.069 Uiso 1 1 calc R . .
C21 C 0.7009(10) 0.6511(6) 0.4757(4) 0.0591(18) Uani 1 1 d . . .
H21A H 0.6029 0.6272 0.5002 0.089 Uiso 1 1 calc R A .
H21B H 0.7515 0.6894 0.5057 0.089 Uiso 1 1 calc R . .
H21C H 0.7785 0.5799 0.4585 0.089 Uiso 1 1 calc R . .
C22 C 0.3881(8) 0.6203(6) 0.4124(4) 0.0535(16) Uani 1 1 d . A .
H22 H 0.4477 0.5576 0.4425 0.064 Uiso 1 1 calc R . .
C23 C 0.2682(9) 0.7108(7) 0.4559(4) 0.065(2) Uani 1 1 d . . .
H23A H 0.3263 0.7401 0.4870 0.098 Uiso 1 1 calc R A .
H23B H 0.1834 0.6723 0.4811 0.098 Uiso 1 1 calc R . .
H23C H 0.2177 0.7784 0.4276 0.098 Uiso 1 1 calc R . .
C24 C 0.2940(10) 0.5577(7) 0.3722(4) 0.070(2) Uani 1 1 d . . .
H24A H 0.3709 0.4947 0.3471 0.105 Uiso 1 1 calc R A .
H24B H 0.2371 0.6167 0.3412 0.105 Uiso 1 1 calc R . .
H24C H 0.2142 0.5219 0.4029 0.105 Uiso 1 1 calc R . .
C25 C 0.6808(9) 0.5549(6) 0.3174(4) 0.063(2) Uani 1 1 d . A .
H25 H 0.6178 0.5327 0.2844 0.076 Uiso 1 1 calc R . .
C26 C 0.8325(9) 0.5833(8) 0.2756(5) 0.078(3) Uani 1 1 d . . .
H26A H 0.8028 0.6573 0.2479 0.117 Uiso 1 1 calc R A .
H26B H 0.8838 0.5170 0.2468 0.117 Uiso 1 1 calc R . .
H26C H 0.9092 0.5939 0.3049 0.117 Uiso 1 1 calc R . .
C27 C 0.7218(12) 0.4407(6) 0.3619(6) 0.100(4) Uani 1 1 d . . .
H27A H 0.6231 0.4284 0.3913 0.150 Uiso 1 1 calc R A .
H27B H 0.8049 0.4484 0.3889 0.150 Uiso 1 1 calc R . .
H27C H 0.7638 0.3718 0.3340 0.150 Uiso 1 1 calc R . .
H1 H 0.2993 0.7816 0.2584 0.052(19) Uiso 1 1 d R . .
H2 H 0.4159 0.8843 0.2100 0.038(15) Uiso 1 1 d R . .
H3 H 0.5287 0.6844 0.2253 0.07(2) Uiso 1 1 d R . .
H4 H 0.3561 0.8414 0.3397 0.12(4) Uiso 1 1 d R . .
H5 H 0.5720 0.8741 0.2851 0.07(2) Uiso 1 1 d R . .

loop_
_atom_site_aniso_label
_atom_site_aniso_U_11
_atom_site_aniso_U_22
_atom_site_aniso_U_33
_atom_site_aniso_U_23
_atom_site_aniso_U_13
_atom_site_aniso_U_12
Ru2 0.0291(2) 0.0248(2) 0.0283(2) -0.00574(14) -0.00441(15) -0.00416(14)
Ru1 0.0295(2) 0.0443(3) 0.0347(2) -0.01847(18) -0.00289(17) -0.00433(17)
P1 0.0476(8) 0.0214(5) 0.0403(7) 0.0019(5) -0.0223(6) -0.0054(5)
P2 0.0378(7) 0.0226(6) 0.0459(8) -0.0003(5) -0.0160(6) -0.0021(5)
P3 0.0463(8) 0.0423(8) 0.0566(10) 0.0132(7) -0.0205(7) -0.0147(6)
F1 0.053(3) 0.132(5) 0.103(4) -0.047(3) -0.014(3) -0.030(3)
F2 0.088(4) 0.090(3) 0.089(4) 0.036(3) -0.025(3) -0.020(3)
F3 0.069(3) 0.078(4) 0.251(9) 0.025(4) -0.070(4) -0.027(3)
F4 0.154(6) 0.126(5) 0.083(4) 0.044(4) -0.041(4) -0.063(5)
F5 0.094(4) 0.158(6) 0.249(9) -0.164(7) -0.053(5) 0.033(4)
F6 0.113(5) 0.091(4) 0.140(6) -0.041(4) -0.038(4) 0.013(3)
N2 0.074(4) 0.037(3) 0.057(3) -0.009(2) -0.037(3) 0.001(2)
C7 0.19(2) 0.021(6) 0.051(9) 0.009(6) -0.058(13) -0.023(9)
C9 0.076(11) 0.135(18) 0.077(12) -0.063(12) 0.032(9) -0.075(13)
C7A 0.090(10) 0.039(6) 0.037(6) 0.001(5) -0.013(7) -0.033(6)
C9A 0.029(5) 0.087(10) 0.048(7) -0.019(6) 0.001(5) -0.017(6)
C10 0.058(4) 0.026(2) 0.056(4) -0.008(2) -0.032(3) 0.003(2)
C11 0.065(4) 0.051(3) 0.049(4) -0.025(3) -0.023(3) 0.010(3)
C12 0.108(6) 0.032(3) 0.092(6) -0.010(3) -0.066(5) -0.013(3)
C13 0.070(4) 0.037(3) 0.078(5) -0.019(3) -0.048(4) 0.018(3)
C14 0.041(3) 0.079(5) 0.085(5) -0.035(4) -0.026(4) 0.015(3)
C15 0.139(9) 0.041(4) 0.133(9) -0.028(5) -0.097(8) 0.039(5)
C16 0.098(6) 0.058(4) 0.063(4) 0.031(3) -0.048(4) -0.051(4)
C17 0.139(8) 0.084(6) 0.064(5) 0.045(4) -0.057(5) -0.075(6)
C18 0.094(7) 0.123(8) 0.081(6) 0.044(6) -0.026(5) -0.079(6)
C19 0.044(3) 0.026(2) 0.040(3) 0.000(2) -0.016(2) -0.003(2)
C20 0.037(3) 0.051(3) 0.052(3) -0.013(3) -0.015(3) -0.005(2)
C21 0.081(5) 0.042(3) 0.062(4) 0.014(3) -0.039(4) -0.016(3)
C22 0.059(4) 0.042(3) 0.067(4) 0.022(3) -0.028(3) -0.023(3)
C23 0.056(4) 0.082(5) 0.060(4) 0.027(4) -0.007(3) -0.031(4)
C24 0.075(5) 0.057(4) 0.095(6) 0.035(4) -0.050(4) -0.041(4)
C25 0.063(4) 0.037(3) 0.090(5) -0.027(3) -0.039(4) 0.015(3)
C26 0.057(4) 0.080(5) 0.091(6) -0.052(5) -0.030(4) 0.032(4)
C27 0.107(7) 0.029(3) 0.170(11) -0.020(5) -0.077(7) 0.018(4)

loop_
_atom_type_symbol
_atom_type_description
_atom_type_scat_dispersion_real
_atom_type_scat_dispersion_imag
_atom_type_scat_source
C C 0.0033 0.0016 'International Tables Vol C Tables 4.2.6.8 and 6.1.1.4'
H H 0.0000 0.0000 'International Tables Vol C Tables 4.2.6.8 and 6.1.1.4'
N N 0.0061 0.0033 'International Tables Vol C Tables 4.2.6.8 and 6.1.1.4'
Ru Ru -1.2594 0.8363 'International Tables Vol C Tables 4.2.6.8 and 6.1.1.4'
P P 0.1023 0.0942 'International Tables Vol C Tables 4.2.6.8 and 6.1.1.4'
F F 0.0171 0.0103 'International Tables Vol C Tables 4.2.6.8 and 6.1.1.4'

loop_
_geom_angle_atom_site_label_1
_geom_angle_atom_site_label_2
_geom_angle_atom_site_label_3
_geom_angle
P1 Ru2 P2 114.79(5)
P1 Ru2 Ru1 122.54(4)
P2 Ru2 Ru1 122.67(4)
N1 Ru1 N3A 60.5(4)
N1 Ru1 N2 80.6(3)
N3A Ru1 N2 88.6(3)
N1 Ru1 N1A 18.8(3)
N3A Ru1 N1A 79.3(3)
N2 Ru1 N1A 79.5(3)
N1 Ru1 N3 79.6(4)
N3A Ru1 N3 26.9(3)
N2 Ru1 N3 72.2(4)
N1A Ru1 N3 97.2(4)
N1 Ru1 Ru2 139.6(3)
N3A Ru1 Ru2 126.9(3)
N2 Ru1 Ru2 133.80(14)
N1A Ru1 Ru2 129.9(2)
N3 Ru1 Ru2 125.4(3)
C16 P1 C10 101.8(3)
C16 P1 C13 101.3(4)
C10 P1 C13 108.4(3)
C16 P1 Ru2 114.3(3)
C10 P1 Ru2 116.94(17)
C13 P1 Ru2 112.5(2)
C19 P2 C22 102.0(3)
C19 P2 C25 107.5(3)
C22 P2 C25 101.9(4)
C19 P2 Ru2 119.19(16)
C22 P2 Ru2 115.2(2)
C25 P2 Ru2 109.3(3)
F5 P3 F1 94.2(3)
F5 P3 F2 100.6(5)
F1 P3 F2 95.5(3)
F5 P3 F4 90.3(5)
F1 P3 F4 86.5(4)
F2 P3 F4 168.7(4)
F5 P3 F3 89.7(4)
F1 P3 F3 175.3(4)
F2 P3 F3 86.2(3)
F4 P3 F3 91.0(4)
F5 P3 F6 175.1(5)
F1 P3 F6 87.1(3)
F2 P3 F6 83.9(4)
F4 P3 F6 85.0(4)
F3 P3 F6 88.7(4)
C2A N2 C3 105.8(9)
C2A N2 C8A 118.8(9)
C3 N2 C8A 83.8(8)
C2A N2 C2 11.3(9)
C3 N2 C2 112.6(9)
C8A N2 C2 127.0(9)
C2A N2 C8 89.4(9)
C3 N2 C8 109.5(8)
C8A N2 C8 34.4(6)
C2 N2 C8 95.1(9)
C2A N2 C3A 106.9(8)
C3 N2 C3A 28.6(6)
C8A N2 C3A 107.2(7)
C2 N2 C3A 108.4(7)
C8 N2 C3A 137.3(7)
C2A N2 Ru1 111.9(7)
C3 N2 Ru1 125.5(7)
C8A N2 Ru1 109.3(6)
C2 N2 Ru1 100.8(7)
C8 N2 Ru1 108.9(6)
C3A N2 Ru1 101.2(5)
C7 N1 C1 109.8(12)
C7 N1 C6 118.6(13)
C1 N1 C6 102.3(9)
C7 N1 Ru1 108.9(8)
C1 N1 Ru1 114.4(8)
C6 N1 Ru1 102.9(7)
C5 N3 C9 111.2(12)
C5 N3 C4 111.8(12)
C9 N3 C4 109.2(14)
C5 N3 Ru1 108.4(9)
C9 N3 Ru1 110.4(10)
C4 N3 Ru1 105.7(8)
C2 C1 N1 106.0(11)
C1 C2 N2 103.0(11)
N2 C3 C4 104.2(11)
C3 C4 N3 110.5(11)
C6 C5 N3 117.6(15)
C5 C6 N1 111.0(12)
C1A N1A C7A 107.4(9)
C1A N1A C6A 112.3(9)
C7A N1A C6A 108.4(9)
C1A N1A Ru1 109.2(6)
C7A N1A Ru1 114.7(6)
C6A N1A Ru1 104.9(7)
C9A N3A C4A 109.4(10)
C9A N3A C5A 109.3(10)
C4A N3A C5A 122.1(10)
C9A N3A Ru1 113.0(7)
C4A N3A Ru1 100.3(7)
C5A N3A Ru1 102.5(7)
N1A C1A C2A 112.3(10)
N2 C2A C1A 114.2(11)
C4A C3A N2 113.2(10)
C3A C4A N3A 109.5(10)
C6A C5A N3A 127.2(14)
C5A C6A N1A 109.3(12)
C11 C10 C12 109.7(6)
C11 C10 P1 112.3(4)
C12 C10 P1 118.3(5)
C14 C13 C15 111.6(8)
C14 C13 P1 115.2(5)
C15 C13 P1 114.1(6)
C18 C16 C17 110.1(8)
C18 C16 P1 111.3(5)
C17 C16 P1 115.0(5)
C20 C19 C21 108.5(5)
C20 C19 P2 114.7(4)
C21 C19 P2 116.8(4)
C23 C22 C24 109.7(6)
C23 C22 P2 112.6(4)
C24 C22 P2 111.1(5)
C26 C25 C27 111.2(7)
C26 C25 P2 113.1(5)
C27 C25 P2 117.9(7)

loop_
_geom_bond_atom_site_label_1
_geom_bond_atom_site_label_2
_geom_bond_distance
Ru2 P1 2.2786(13)
Ru2 P2 2.2999(14)
Ru2 Ru1 2.4761(6)
Ru1 N1 2.059(10)
Ru1 N3A 2.092(9)
Ru1 N2 2.122(5)
Ru1 N1A 2.233(8)
Ru1 N3 2.269(12)
P1 C16 1.846(7)
P1 C10 1.859(6)
P1 C13 1.870(7)
P2 C19 1.864(5)
P2 C22 1.866(7)
P2 C25 1.867(6)
P3 F5 1.497(5)
P3 F1 1.553(5)
P3 F2 1.571(5)
P3 F4 1.578(5)
P3 F3 1.582(5)
P3 F6 1.651(6)
N2 C2A 1.360(16)
N2 C3 1.397(14)
N2 C8A 1.443(13)
N2 C2 1.631(18)
N2 C8 1.647(16)
N2 C3A 1.673(13)
N1 C7 1.484(16)
N1 C1 1.549(17)
N1 C6 1.786(18)
N3 C5 1.473(19)
N3 C9 1.491(18)
N3 C4 1.518(19)
C1 C2 1.54(2)
C3 C4 1.49(2)
C5 C6 1.16(2)
N1A C1A 1.474(14)
N1A C7A 1.508(15)
N1A C6A 1.509(14)
N3A C9A 1.488(14)
N3A C4A 1.541(17)
N3A C5A 1.626(18)
C1A C2A 1.534(19)
C3A C4A 1.480(18)
C5A C6A 1.11(2)
C10 C11 1.539(10)
C10 C12 1.541(8)
C13 C14 1.517(12)
C13 C15 1.548(9)
C16 C18 1.516(13)
C16 C17 1.534(9)
C19 C20 1.520(8)
C19 C21 1.542(8)
C22 C23 1.520(11)
C22 C24 1.540(9)
C25 C26 1.509(13)
C25 C27 1.526(11)

loop_
_geom_torsion_atom_site_label_1
_geom_torsion_atom_site_label_2
_geom_torsion_atom_site_label_3
_geom_torsion_atom_site_label_4
_geom_torsion
P1 Ru2 Ru1 N1 -178.6(5)
P2 Ru2 Ru1 N1 1.4(5)
P1 Ru2 Ru1 N3A 95.3(3)
P2 Ru2 Ru1 N3A -84.7(3)
P1 Ru2 Ru1 N2 -37.5(2)
P2 Ru2 Ru1 N2 142.4(2)
P1 Ru2 Ru1 N1A -155.7(3)
P2 Ru2 Ru1 N1A 24.3(3)
P1 Ru2 Ru1 N3 61.8(4)
P2 Ru2 Ru1 N3 -118.2(4)
P2 Ru2 P1 C16 120.2(2)
Ru1 Ru2 P1 C16 -59.8(2)
P2 Ru2 P1 C10 1.5(3)
Ru1 Ru2 P1 C10 -178.6(2)
P2 Ru2 P1 C13 -124.9(3)
Ru1 Ru2 P1 C13 55.0(3)
P1 Ru2 P2 C19 -21.5(2)
Ru1 Ru2 P2 C19 158.5(2)
P1 Ru2 P2 C22 100.3(3)
Ru1 Ru2 P2 C22 -79.7(3)
P1 Ru2 P2 C25 -145.7(3)
Ru1 Ru2 P2 C25 34.3(3)
N1 Ru1 N2 C2A 41.9(8)
N3A Ru1 N2 C2A 102.2(8)
N1A Ru1 N2 C2A 22.8(8)
N3 Ru1 N2 C2A 123.9(8)
Ru2 Ru1 N2 C2A -113.7(7)
N1 Ru1 N2 C3 -88.3(8)
N3A Ru1 N2 C3 -28.0(8)
N1A Ru1 N2 C3 -107.4(8)
N3 Ru1 N2 C3 -6.3(8)
Ru2 Ru1 N2 C3 116.1(7)
N1 Ru1 N2 C8A 175.5(7)
N3A Ru1 N2 C8A -124.2(7)
N1A Ru1 N2 C8A 156.4(7)
N3 Ru1 N2 C8A -102.5(7)
Ru2 Ru1 N2 C8A 19.9(8)
N1 Ru1 N2 C2 39.8(7)
N3A Ru1 N2 C2 100.1(7)
N1A Ru1 N2 C2 20.7(7)
N3 Ru1 N2 C2 121.8(7)
Ru2 Ru1 N2 C2 -115.8(6)
N1 Ru1 N2 C8 139.1(7)
N3A Ru1 N2 C8 -160.6(7)
N1A Ru1 N2 C8 120.0(7)
N3 Ru1 N2 C8 -138.9(7)
Ru2 Ru1 N2 C8 -16.5(7)
N1 Ru1 N2 C3A -71.6(6)
N3A Ru1 N2 C3A -11.3(5)
N1A Ru1 N2 C3A -90.7(5)
N3 Ru1 N2 C3A 10.4(5)
Ru2 Ru1 N2 C3A 132.8(4)
N3A Ru1 N1 C7 130.2(14)
N2 Ru1 N1 C7 -136.0(13)
N1A Ru1 N1 C7 -51.1(15)
N3 Ru1 N1 C7 150.5(13)
Ru2 Ru1 N1 C7 16.6(15)
N3A Ru1 N1 C1 -106.6(10)
N2 Ru1 N1 C1 -12.8(9)
N1A Ru1 N1 C1 72.1(13)
N3 Ru1 N1 C1 -86.3(9)
Ru2 Ru1 N1 C1 139.8(8)
N3A Ru1 N1 C6 3.5(6)
N2 Ru1 N1 C6 97.3(6)
N1A Ru1 N1 C6 -177.8(15)
N3 Ru1 N1 C6 23.8(7)
Ru2 Ru1 N1 C6 -110.1(6)
N1 Ru1 N3 C5 -7.6(9)
N3A Ru1 N3 C5 34.2(9)
N2 Ru1 N3 C5 -91.0(9)
N1A Ru1 N3 C5 -14.5(10)
Ru2 Ru1 N3 C5 137.4(8)
N1 Ru1 N3 C9 -129.6(12)
N3A Ru1 N3 C9 -87.9(15)
N2 Ru1 N3 C9 147.0(12)
N1A Ru1 N3 C9 -136.5(12)
Ru2 Ru1 N3 C9 15.4(13)
N1 Ru1 N3 C4 112.4(9)
N3A Ru1 N3 C4 154.2(14)
N2 Ru1 N3 C4 29.0(8)
N1A Ru1 N3 C4 105.5(8)
Ru2 Ru1 N3 C4 -102.6(8)
C7 N1 C1 C2 102.4(14)
C6 N1 C1 C2 -130.8(11)
Ru1 N1 C1 C2 -20.3(14)
N1 C1 C2 N2 53.0(13)
C2A N2 C2 C1 128(6)
C3 N2 C2 C1 74.3(13)
C8A N2 C2 C1 173.9(10)
C8 N2 C2 C1 -172.1(11)
C3A N2 C2 C1 44.1(12)
Ru1 N2 C2 C1 -61.7(10)
C2A N2 C3 C4 -151.5(11)
C8A N2 C3 C4 90.3(11)
C2 N2 C3 C4 -142.1(11)
C8 N2 C3 C4 113.4(11)
C3A N2 C3 C4 -55.0(14)
Ru1 N2 C3 C4 -18.9(13)
N2 C3 C4 N3 45.1(14)
C5 N3 C4 C3 67.0(15)
C9 N3 C4 C3 -169.6(11)
Ru1 N3 C4 C3 -50.7(13)
C9 N3 C5 C6 97.8(19)
C4 N3 C5 C6 -139.9(15)
Ru1 N3 C5 C6 -23.8(18)
N3 C5 C6 N1 47.3(18)
C7 N1 C6 C5 -169.0(14)
C1 N1 C6 C5 70.1(14)
Ru1 N1 C6 C5 -48.8(13)
N1 Ru1 N1A C1A -93.9(14)
N3A Ru1 N1A C1A -92.7(8)
N2 Ru1 N1A C1A -2.1(7)
N3 Ru1 N1A C1A -72.4(8)
Ru2 Ru1 N1A C1A 137.6(7)
N1 Ru1 N1A C7A 145.6(16)
N3A Ru1 N1A C7A 146.8(9)
N2 Ru1 N1A C7A -122.6(9)
N3 Ru1 N1A C7A 167.1(9)
Ru2 Ru1 N1A C7A 17.1(9)
N1 Ru1 N1A C6A 26.8(11)
N3A Ru1 N1A C6A 28.0(7)
N2 Ru1 N1A C6A 118.5(7)
N3 Ru1 N1A C6A 48.2(7)
Ru2 Ru1 N1A C6A -101.8(6)
N1 Ru1 N3A C9A -128.1(9)
N2 Ru1 N3A C9A 151.9(8)
N1A Ru1 N3A C9A -128.5(9)
N3 Ru1 N3A C9A 100.8(12)
Ru2 Ru1 N3A C9A 3.9(9)
N1 Ru1 N3A C4A 115.7(8)
N2 Ru1 N3A C4A 35.6(7)
N1A Ru1 N3A C4A 115.2(7)
N3 Ru1 N3A C4A -15.5(9)
Ru2 Ru1 N3A C4A -112.4(6)
N1 Ru1 N3A C5A -10.7(7)
N2 Ru1 N3A C5A -90.7(7)
N1A Ru1 N3A C5A -11.1(7)
N3 Ru1 N3A C5A -141.8(12)
Ru2 Ru1 N3A C5A 121.3(7)
C7A N1A C1A C2A 108.4(12)
C6A N1A C1A C2A -132.5(11)
Ru1 N1A C1A C2A -16.5(13)
C3 N2 C2A C1A 100.2(12)
C8A N2 C2A C1A -168.3(10)
C2 N2 C2A C1A -29(5)
C8 N2 C2A C1A -149.7(12)
C3A N2 C2A C1A 70.4(13)
Ru1 N2 C2A C1A -39.5(13)
N1A C1A C2A N2 37.9(16)
C2A N2 C3A C4A -134.7(11)
C3 N2 C3A C4A 133.3(19)
C8A N2 C3A C4A 97.0(11)
C2 N2 C3A C4A -123.0(11)
C8 N2 C3A C4A 117.1(12)
Ru1 N2 C3A C4A -17.4(10)
N2 C3A C4A N3A 50.5(12)
C9A N3A C4A C3A -173.9(10)
C5A N3A C4A C3A 56.9(14)
Ru1 N3A C4A C3A -55.0(10)
C9A N3A C5A C6A 105.6(17)
C4A N3A C5A C6A -125.2(17)
Ru1 N3A C5A C6A -14.5(18)
N3A C5A C6A N1A 41(2)
C1A N1A C6A C5A 75.0(14)
C7A N1A C6A C5A -166.5(12)
Ru1 N1A C6A C5A -43.5(13)
C16 P1 C10 C11 155.5(5)
C13 P1 C10 C11 49.2(5)
Ru2 P1 C10 C11 -79.2(4)
C16 P1 C10 C12 26.1(6)
C13 P1 C10 C12 -80.2(6)
Ru2 P1 C10 C12 151.5(5)
C16 P1 C13 C14 172.5(5)
C10 P1 C13 C14 -80.9(5)
Ru2 P1 C13 C14 49.9(6)
C16 P1 C13 C15 -56.6(8)
C10 P1 C13 C15 50.0(8)
Ru2 P1 C13 C15 -179.1(6)
C10 P1 C16 C18 72.0(7)
C13 P1 C16 C18 -176.3(6)
Ru2 P1 C16 C18 -55.0(6)
C10 P1 C16 C17 -162.0(7)
C13 P1 C16 C17 -50.2(8)
Ru2 P1 C16 C17 71.0(7)
C22 P2 C19 C20 173.6(4)
C25 P2 C19 C20 66.9(5)
Ru2 P2 C19 C20 -58.2(4)
C22 P2 C19 C21 45.1(6)
C25 P2 C19 C21 -61.6(6)
Ru2 P2 C19 C21 173.3(4)
C19 P2 C22 C23 63.2(5)
C25 P2 C22 C23 174.3(5)
Ru2 P2 C22 C23 -67.5(5)
C19 P2 C22 C24 -173.4(5)
C25 P2 C22 C24 -62.3(5)
Ru2 P2 C22 C24 56.0(5)
C19 P2 C25 C26 -65.5(6)
C22 P2 C25 C26 -172.3(5)
Ru2 P2 C25 C26 65.3(5)
C19 P2 C25 C27 66.6(7)
C22 P2 C25 C27 -40.2(6)
Ru2 P2 C25 C27 -162.6(5)
